data_7101563
loop_
_publ_author_name
'Tomoaki Ise'
'Daisuke Shiomi'
'Kazunobu Sato'
'Takeji Takui'

_publ_section_title
;
Watson-Crick Pairing of Nucleobases Functionalized with Open-Shell
Molecular Entities in Crystalline Solids
;
_journal_issue 46
_journal_name_full 'Chemical Communications'
_journal_paper_doi 10.1039/b611236f
_journal_year 2006
_chemical_formula_moiety 'C38 H45 N11 O6 '
_chemical_formula_sum 'C38 H45 N11 O6'
_chemical_formula_weight 751.84
_chemical_name_common
;
5-Methyl-1-(4-(1-oxyl-3-oxido-4,4,5,5-tetramethyl-
imidazolidin-2-yl)-benzyl)-1H-pyrimidine-2,4-dione, compd. with, 9-(4-
(1-oxyl-3-oxido-4,4,5,5-tetramethyl-imidazolidin-2-yl)-benzyl)-9H-purin-
6-ylamine
;
_space_group_IT_number 2
_space_group_name_Hall '-P 1'
_space_group_name_H-M_alt 'P -1'
_symmetry_cell_setting triclinic
_symmetry_Int_Tables_number 2
_symmetry_space_group_name_Hall '-P 1'
_symmetry_space_group_name_H-M 'P -1'
_cell_angle_alpha 69.338(15)
_cell_angle_beta 77.564(17)
_cell_angle_gamma 61.719(13)
_cell_formula_units_Z 2
_cell_length_a 11.9492(12)
_cell_length_b 12.8495(10)
_cell_length_c 14.8214(19)
_cell_measurement_reflns_used 5637
_cell_measurement_temperature 128.1
_cell_measurement_theta_max 27.5
_cell_measurement_theta_min 4.0
_cell_volume 1872.0(3)
_computing_cell_refinement CrystalClear
_computing_data_collection CrystalClear
_computing_data_reduction CrystalStructure
_computing_publication_material 'CrystalStructure 3.7.0'
_computing_structure_refinement CRYSTALS
_computing_structure_solution SIR97
_diffrn_detector_area_resol_mean 7.31
_diffrn_measured_fraction_theta_full 0.942
_diffrn_measured_fraction_theta_max 0.942
_diffrn_measurement_device_type 'Rigaku Mercury'
_diffrn_measurement_method \w
_diffrn_radiation_type 'Mo K\a'
_diffrn_radiation_wavelength 0.71070
_diffrn_reflns_av_R_equivalents 0.048
_diffrn_reflns_limit_h_max 15
_diffrn_reflns_limit_h_min -13
_diffrn_reflns_limit_k_max 16
_diffrn_reflns_limit_k_min -13
_diffrn_reflns_limit_l_max 19
_diffrn_reflns_limit_l_min -18
_diffrn_reflns_number 18513
_diffrn_reflns_theta_full 27.48
_diffrn_reflns_theta_max 27.48
_exptl_absorpt_coefficient_mu 0.094
_exptl_absorpt_correction_T_max 0.981
_exptl_absorpt_correction_T_min 0.776
_exptl_absorpt_correction_type multi-scan
_exptl_absorpt_process_details 'Jacobson, R. (1998) Private communication'
_exptl_crystal_colour blue
_exptl_crystal_density_diffrn 1.334
_exptl_crystal_density_method 'not measured'
_exptl_crystal_description platelet
_exptl_crystal_F_000 796.00
_exptl_crystal_size_max 0.40
_exptl_crystal_size_mid 0.25
_exptl_crystal_size_min 0.10
_refine_diff_density_max 0.40
_refine_diff_density_min -0.47
_refine_ls_extinction_method none
_refine_ls_goodness_of_fit_ref 1.053
_refine_ls_hydrogen_treatment refall
_refine_ls_number_parameters 541
_refine_ls_number_reflns 4184
_refine_ls_R_factor_gt 0.0699
_refine_ls_shift/su_max 0.0000
_refine_ls_structure_factor_coef Fsqd
_refine_ls_weighting_details 'w = 1/[0.0010Fo^2^ + 3.0000\s(Fo^2^) + 0.5000]/(4Fo^2^)'
_refine_ls_weighting_scheme calc
_refine_ls_wR_factor_ref 0.1481
_reflns_number_gt 4184
_reflns_number_total 8101
_reflns_threshold_expression F^2^>2.0\s(F^2^)
_cod_data_source_file b611236f.txt
_cod_original_formula_sum 'C38 H45 N11 O6 '
_cod_database_code 7101563

loop_
_symmetry_equiv_pos_site_id
_symmetry_equiv_pos_as_xyz
1 +X,+Y,+Z
2 -X,-Y,-Z

loop_
_atom_site_label
_atom_site_type_symbol
_atom_site_fract_x
_atom_site_fract_y
_atom_site_fract_z
_atom_site_U_iso_or_equiv
_atom_site_adp_type
_atom_site_occupancy
_atom_site_symmetry_multiplicity
_atom_site_calc_flag
_atom_site_refinement_flags
O(1) O 1.0419(3) -0.3026(2) 1.7100(2) 0.0475(10) Uani 1.00 1 d .
O(2) O 0.7504(3) 0.0853(2) 1.5505(2) 0.0522(10) Uani 1.00 1 d .
O(3) O 0.5859(2) 0.2196(2) 0.3651(2) 0.0496(10) Uani 1.00 1 d .
O(4) O 0.1794(2) 0.5304(2) 0.3086(2) 0.0504(10) Uani 1.00 1 d .
O(5) O 0.2955(2) 0.2011(2) 1.0414(2) 0.0388(9) Uani 1.00 1 d .
O(6) O 0.5764(2) 0.3131(2) 0.8209(2) 0.0398(9) Uani 1.00 1 d .
N(1) N 0.9692(3) -0.1870(3) 1.6850(2) 0.0292(9) Uani 1.00 1 d .
N(2) N 0.8283(3) -0.0054(3) 1.6114(2) 0.0317(10) Uani 1.00 1 d .
N(3) N 0.8724(2) -0.2291(2) 1.2283(2) 0.0256(9) Uani 1.00 1 d .
N(4) N 0.6546(2) -0.1206(2) 1.1807(2) 0.0287(10) Uani 1.00 1 d .
N(5) N 0.6288(2) 0.0514(3) 1.0366(2) 0.0287(9) Uani 1.00 1 d .
N(6) N 0.9605(3) -0.1181(3) 1.1112(2) 0.0310(10) Uani 1.00 1 d .
N(7) N 0.7875(3) 0.1098(3) 0.9583(2) 0.0337(10) Uani 1.00 1 d .
N(8) N 0.4798(3) 0.2924(3) 0.3271(2) 0.0308(10) Uani 1.00 1 d .
N(9) N 0.2889(3) 0.4421(3) 0.2988(2) 0.0335(10) Uani 1.00 1 d .
N(10) N 0.3653(3) 0.4238(2) 0.7908(2) 0.0281(9) Uani 1.00 1 d .
N(11) N 0.4325(3) 0.2610(3) 0.9311(2) 0.0283(9) Uani 1.00 1 d .
C(1) C 0.8911(3) -0.1247(3) 1.6108(2) 0.0246(10) Uani 1.00 1 d .
C(2) C 0.9730(4) -0.1026(4) 1.7320(3) 0.0310(12) Uani 1.00 1 d .
C(3) C 0.8460(3) 0.0113(3) 1.7020(2) 0.0269(11) Uani 1.00 1 d .
C(4) C 0.9841(4) -0.1630(4) 1.8398(3) 0.0447(14) Uani 1.00 1 d .
C(5) C 1.0906(4) -0.0810(5) 1.6851(3) 0.0553(18) Uani 1.00 1 d .
C(6) C 0.7327(3) 0.0066(3) 1.7703(3) 0.0339(12) Uani 1.00 1 d .
C(7) C 0.8461(4) 0.1353(4) 1.6805(3) 0.0456(15) Uani 1.00 1 d .
C(8) C 0.8787(3) -0.1753(3) 1.5422(2) 0.0253(11) Uani 1.00 1 d .
C(9) C 0.9730(3) -0.2888(3) 1.5305(2) 0.0270(11) Uani 1.00 1 d .
C(10) C 0.9644(3) -0.3333(3) 1.4613(2) 0.0288(11) Uani 1.00 1 d .
C(11) C 0.8625(3) -0.2698(3) 1.4037(2) 0.0264(11) Uani 1.00 1 d .
C(12) C 0.7661(4) -0.1594(4) 1.4177(3) 0.0354(12) Uani 1.00 1 d .
C(13) C 0.7741(3) -0.1119(3) 1.4850(2) 0.0311(11) Uani 1.00 1 d .
C(14) C 0.8594(4) -0.3150(3) 1.3233(2) 0.0305(12) Uani 1.00 1 d .
C(15) C 0.7776(3) -0.1391(3) 1.1704(2) 0.0253(11) Uani 1.00 1 d .
C(16) C 0.5906(4) -0.0249(3) 1.1099(3) 0.0318(12) Uani 1.00 1 d .
C(17) C 0.7503(3) 0.0317(3) 1.0288(2) 0.0265(11) Uani 1.00 1 d .
C(18) C 0.8318(3) -0.0701(3) 1.0983(2) 0.0252(11) Uani 1.00 1 d .
C(19) C 0.9798(4) -0.2129(4) 1.1896(2) 0.0314(12) Uani 1.00 1 d .
C(20) C 0.3817(3) 0.3806(3) 0.3620(2) 0.0242(11) Uani 1.00 1 d .
C(21) C 0.4561(4) 0.2896(4) 0.2332(3) 0.0468(15) Uani 1.00 1 d .
C(22) C 0.3198(4) 0.3930(4) 0.2146(2) 0.0319(12) Uani 1.00 1 d .
C(23) C 0.5578(5) 0.3148(11) 0.1605(4) 0.161(3) Uani 1.00 1 d .
C(24) C 0.4681(7) 0.1619(5) 0.2487(7) 0.147(3) Uani 1.00 1 d .
C(25) C 0.3046(6) 0.4978(5) 0.1228(4) 0.082(2) Uani 1.00 1 d .
C(26) C 0.2222(4) 0.3462(5) 0.2215(4) 0.065(2) Uani 1.00 1 d .
C(27) C 0.3789(3) 0.4092(3) 0.4492(2) 0.0230(10) Uani 1.00 1 d .
C(28) C 0.4471(3) 0.3171(3) 0.5280(2) 0.0305(11) Uani 1.00 1 d .
C(29) C 0.4466(4) 0.3476(3) 0.6085(3) 0.0314(12) Uani 1.00 1 d .
C(30) C 0.3826(3) 0.4688(3) 0.6123(2) 0.0238(10) Uani 1.00 1 d .
C(31) C 0.3163(3) 0.5599(3) 0.5337(2) 0.0287(11) Uani 1.00 1 d .
C(32) C 0.3130(3) 0.5299(3) 0.4538(2) 0.0281(11) Uani 1.00 1 d .
C(33) C 0.3896(4) 0.5033(3) 0.6980(2) 0.0325(12) Uani 1.00 1 d .
C(34) C 0.2417(3) 0.4402(3) 0.8213(3) 0.0287(11) Uani 1.00 1 d .
C(35) C 0.2100(3) 0.3708(3) 0.9040(3) 0.0294(11) Uani 1.00 1 d .
C(36) C 0.3108(4) 0.2725(3) 0.9636(2) 0.0289(12) Uani 1.00 1 d .
C(37) C 0.4656(4) 0.3313(3) 0.8455(2) 0.0292(12) Uani 1.00 1 d .
C(38) C 0.0776(4) 0.3862(4) 0.9345(3) 0.0442(14) Uani 1.00 1 d .
H(1) H 0.9437 -0.2166 1.8607 0.052 Uiso 1.00 1 c R
H(2) H 1.0713 -0.2092 1.8542 0.052 Uiso 1.00 1 c R
H(3) H 0.9436 -0.1011 1.8722 0.052 Uiso 1.00 1 c R
H(4) H 1.1533 -0.1514 1.6664 0.074 Uiso 1.00 1 c R
H(5) H 1.1240 -0.0673 1.7303 0.074 Uiso 1.00 1 c R
H(6) H 1.0673 -0.0107 1.6299 0.074 Uiso 1.00 1 c R
H(7) H 0.6615 0.0372 1.7338 0.041 Uiso 1.00 1 c R
H(8) H 0.7528 -0.0765 1.8080 0.041 Uiso 1.00 1 c R
H(9) H 0.7127 0.0558 1.8118 0.041 Uiso 1.00 1 c R
H(10) H 0.8987 0.1295 1.7237 0.058 Uiso 1.00 1 c R
H(11) H 0.7619 0.1958 1.6883 0.058 Uiso 1.00 1 c R
H(12) H 0.8785 0.1585 1.6160 0.058 Uiso 1.00 1 c R
H(13) H 1.0438 -0.3349 1.5699 0.030 Uiso 1.00 1 c R
H(14) H 1.0300 -0.4097 1.4536 0.032 Uiso 1.00 1 c R
H(15) H 0.6937 -0.1160 1.3801 0.040 Uiso 1.00 1 c R
H(16) H 0.7085 -0.0353 1.4923 0.034 Uiso 1.00 1 c R
H(17) H 0.9270 -0.3951 1.3283 0.036 Uiso 1.00 1 c R
H(18) H 0.7804 -0.3181 1.3283 0.036 Uiso 1.00 1 c R
H(19) H 0.5038 -0.0073 1.1106 0.037 Uiso 1.00 1 c R
H(20) H 1.0605 -0.2649 1.2167 0.037 Uiso 1.00 1 c R
H(21) H 0.7280 0.1767 0.9137 0.037 Uiso 1.00 1 c R
H(22) H 0.8728 0.0991 0.9525 0.037 Uiso 1.00 1 c R
H(23) H 0.5787 0.2739 0.1128 0.191 Uiso 1.00 1 c R
H(24) H 0.5247 0.4015 0.1307 0.191 Uiso 1.00 1 c R
H(25) H 0.6321 0.2875 0.1924 0.191 Uiso 1.00 1 c R
H(26) H 0.4151 0.1666 0.2065 0.176 Uiso 1.00 1 c R
H(27) H 0.5541 0.1086 0.2357 0.176 Uiso 1.00 1 c R
H(28) H 0.4424 0.1304 0.3137 0.176 Uiso 1.00 1 c R
H(29) H 0.3619 0.4668 0.0730 0.087 Uiso 1.00 1 c R
H(30) H 0.2196 0.5345 0.1045 0.087 Uiso 1.00 1 c R
H(31) H 0.3215 0.5579 0.1329 0.087 Uiso 1.00 1 c R
H(32) H 0.1451 0.3923 0.2524 0.086 Uiso 1.00 1 c R
H(33) H 0.2062 0.3539 0.1588 0.086 Uiso 1.00 1 c R
H(34) H 0.2549 0.2616 0.2585 0.086 Uiso 1.00 1 c R
H(35) H 0.4931 0.2339 0.5260 0.035 Uiso 1.00 1 c R
H(36) H 0.4910 0.2842 0.6627 0.036 Uiso 1.00 1 c R
H(37) H 0.2724 0.6433 0.5351 0.033 Uiso 1.00 1 c R
H(38) H 0.2652 0.5932 0.4011 0.031 Uiso 1.00 1 c R
H(39) H 0.4724 0.4967 0.6968 0.040 Uiso 1.00 1 c R
H(40) H 0.3285 0.5863 0.6924 0.040 Uiso 1.00 1 c R
H(41) H 0.1760 0.5051 0.7807 0.033 Uiso 1.00 1 c R
H(42) H 0.5000 0.1975 0.9707 0.032 Uiso 1.00 1 c R
H(43) H 0.0197 0.4709 0.9121 0.049 Uiso 1.00 1 c R
H(44) H 0.0700 0.3590 1.0030 0.049 Uiso 1.00 1 c R
H(45) H 0.0587 0.3386 0.9088 0.049 Uiso 1.00 1 c R

loop_
_atom_site_aniso_label
_atom_site_aniso_U_11
_atom_site_aniso_U_22
_atom_site_aniso_U_33
_atom_site_aniso_U_12
_atom_site_aniso_U_13
_atom_site_aniso_U_23
O(1) 0.052(2) 0.0297(18) 0.048(2) -0.0002(16) -0.0234(16) -0.0106(15)
O(2) 0.073(2) 0.0257(17) 0.0378(19) 0.0007(17) -0.0277(17) -0.0040(15)
O(3) 0.0322(18) 0.047(2) 0.052(2) 0.0061(16) -0.0118(16) -0.0240(17)
O(4) 0.0326(17) 0.053(2) 0.048(2) 0.0101(16) -0.0161(15) -0.0280(18)
O(5) 0.0411(18) 0.0391(18) 0.0260(17) -0.0168(15) -0.0053(14) 0.0027(15)
O(6) 0.0366(18) 0.046(2) 0.0327(18) -0.0183(15) -0.0043(14) -0.0048(15)
N(1) 0.0270(19) 0.0234(19) 0.029(2) -0.0042(16) -0.0062(15) -0.0059(16)
N(2) 0.043(2) 0.0242(19) 0.0207(19) -0.0089(17) -0.0074(16) -0.0031(16)
N(3) 0.0278(18) 0.0243(18) 0.0238(19) -0.0100(16) -0.0061(15) -0.0051(15)
N(4) 0.0247(19) 0.026(2) 0.033(2) -0.0070(16) -0.0053(15) -0.0094(16)
N(5) 0.0245(19) 0.029(2) 0.028(2) -0.0095(16) -0.0022(15) -0.0061(16)
N(6) 0.030(2) 0.029(2) 0.031(2) -0.0097(16) -0.0075(16) -0.0057(17)
N(7) 0.029(2) 0.035(2) 0.029(2) -0.0120(17) -0.0073(16) 0.0010(17)
N(8) 0.0230(19) 0.030(2) 0.035(2) -0.0024(16) -0.0065(16) -0.0154(17)
N(9) 0.0290(19) 0.035(2) 0.034(2) -0.0049(17) -0.0076(16) -0.0173(18)
N(10) 0.038(2) 0.0243(19) 0.0197(18) -0.0138(17) -0.0099(15) 0.0010(15)
N(11) 0.0281(19) 0.0280(19) 0.0230(19) -0.0092(16) -0.0103(15) -0.0001(15)
C(1) 0.024(2) 0.022(2) 0.021(2) -0.0061(18) -0.0013(16) -0.0043(17)
C(2) 0.034(2) 0.037(2) 0.029(2) -0.018(2) -0.0002(19) -0.015(2)
C(3) 0.038(2) 0.024(2) 0.020(2) -0.015(2) 0.0002(18) -0.0066(18)
C(4) 0.047(2) 0.049(3) 0.032(2) -0.014(2) -0.013(2) -0.009(2)
C(5) 0.044(3) 0.081(4) 0.059(3) -0.039(3) 0.013(2) -0.034(3)
C(6) 0.035(2) 0.032(2) 0.035(2) -0.014(2) 0.001(2) -0.013(2)
C(7) 0.067(3) 0.034(2) 0.043(3) -0.029(2) 0.000(2) -0.011(2)
C(8) 0.028(2) 0.026(2) 0.019(2) -0.0120(19) 0.0008(17) -0.0055(18)
C(9) 0.026(2) 0.026(2) 0.023(2) -0.0057(19) -0.0065(17) -0.0043(18)
C(10) 0.031(2) 0.019(2) 0.029(2) -0.0066(19) -0.0032(19) -0.0038(18)
C(11) 0.034(2) 0.025(2) 0.021(2) -0.016(2) -0.0026(18) -0.0029(18)
C(12) 0.031(2) 0.035(2) 0.034(2) -0.007(2) -0.011(2) -0.009(2)
C(13) 0.029(2) 0.026(2) 0.030(2) -0.0035(19) -0.0052(19) -0.0099(19)
C(14) 0.039(2) 0.026(2) 0.025(2) -0.015(2) -0.0046(19) -0.0042(18)
C(15) 0.030(2) 0.021(2) 0.024(2) -0.0070(19) -0.0049(18) -0.0110(18)
C(16) 0.028(2) 0.030(2) 0.035(2) -0.009(2) 0.001(2) -0.014(2)
C(17) 0.025(2) 0.026(2) 0.026(2) -0.0085(19) -0.0005(18) -0.0092(19)
C(18) 0.024(2) 0.027(2) 0.025(2) -0.0104(19) -0.0006(17) -0.0104(19)
C(19) 0.031(2) 0.034(2) 0.029(2) -0.012(2) -0.0098(19) -0.006(2)
C(20) 0.023(2) 0.019(2) 0.028(2) -0.0074(18) -0.0047(18) -0.0055(18)
C(21) 0.039(2) 0.061(3) 0.051(3) -0.011(2) -0.008(2) -0.041(2)
C(22) 0.039(2) 0.035(2) 0.024(2) -0.015(2) -0.0043(19) -0.011(2)
C(23) 0.045(3) 0.377(15) 0.055(4) -0.078(6) 0.026(3) -0.092(7)
C(24) 0.144(7) 0.051(4) 0.245(11) 0.040(4) -0.142(7) -0.083(5)
C(25) 0.116(5) 0.053(3) 0.049(3) -0.024(3) 0.019(3) -0.015(3)
C(26) 0.052(3) 0.073(4) 0.090(4) -0.028(3) -0.007(3) -0.045(3)
C(27) 0.023(2) 0.024(2) 0.022(2) -0.0092(18) -0.0018(17) -0.0079(18)
C(28) 0.031(2) 0.021(2) 0.035(2) -0.0071(19) -0.0050(19) -0.0075(19)
C(29) 0.039(2) 0.023(2) 0.027(2) -0.010(2) -0.0134(19) -0.0010(19)
C(30) 0.029(2) 0.021(2) 0.021(2) -0.0118(18) -0.0040(17) -0.0027(17)
C(31) 0.032(2) 0.021(2) 0.030(2) -0.0080(19) -0.0049(19) -0.0072(19)
C(32) 0.031(2) 0.021(2) 0.025(2) -0.0037(19) -0.0105(18) -0.0030(18)
C(33) 0.044(2) 0.029(2) 0.027(2) -0.020(2) -0.007(2) -0.0018(19)
C(34) 0.031(2) 0.023(2) 0.029(2) -0.0043(19) -0.0098(18) -0.0094(19)
C(35) 0.032(2) 0.027(2) 0.027(2) -0.0085(19) -0.0060(19) -0.0089(19)
C(36) 0.035(2) 0.029(2) 0.023(2) -0.012(2) -0.0005(19) -0.011(2)
C(37) 0.033(2) 0.031(2) 0.024(2) -0.014(2) -0.0056(19) -0.0063(19)
C(38) 0.035(2) 0.045(3) 0.041(2) -0.009(2) -0.002(2) -0.012(2)

loop_
_atom_type_symbol
_atom_type_description
_atom_type_scat_dispersion_real
_atom_type_scat_dispersion_imag
_atom_type_scat_source
C C 0.003 0.002
;
International Tables for Crystallography
(1992, Vol. C, Tables 4.2.6.8 and 6.1.1.4)
;
H H 0.000 0.000
;
International Tables for Crystallography
(1992, Vol. C, Table 6.1.1.4)
;
N N 0.006 0.003
;
International Tables for Crystallography
(1992, Vol. C, Tables 4.2.6.8 and 6.1.1.4)
;
O O 0.011 0.006
;
International Tables for Crystallography
(1992, Vol. C, Tables 4.2.6.8 and 6.1.1.4)
;

loop_
_geom_angle_atom_site_label_1
_geom_angle_atom_site_label_2
_geom_angle_atom_site_label_3
_geom_angle
O(1) N(1) C(1) 126.2(4)
O(1) N(1) C(2) 121.1(3)
C(1) N(1) C(2) 112.4(3)
O(2) N(2) C(1) 127.3(4)
O(2) N(2) C(3) 120.1(3)
C(1) N(2) C(3) 112.2(3)
C(14) N(3) C(15) 127.0(3)
C(14) N(3) C(19) 125.8(3)
C(15) N(3) C(19) 106.5(3)
C(15) N(4) C(16) 109.5(3)
C(16) N(5) C(17) 118.8(3)
C(18) N(6) C(19) 103.7(3)
O(3) N(8) C(20) 125.8(4)
O(3) N(8) C(21) 120.7(3)
C(20) N(8) C(21) 113.5(3)
O(4) N(9) C(20) 126.0(4)
O(4) N(9) C(22) 120.0(3)
C(20) N(9) C(22) 113.9(3)
C(33) N(10) C(34) 119.4(3)
C(33) N(10) C(37) 119.7(3)
C(34) N(10) C(37) 120.8(3)
C(36) N(11) C(37) 126.1(3)
N(1) C(1) N(2) 107.1(4)
N(1) C(1) C(8) 126.7(3)
N(2) C(1) C(8) 126.2(3)
N(1) C(2) C(3) 100.4(4)
N(1) C(2) C(4) 110.2(4)
N(1) C(2) C(5) 105.5(3)
C(3) C(2) C(4) 115.1(3)
C(3) C(2) C(5) 113.8(3)
C(4) C(2) C(5) 110.9(4)
N(2) C(3) C(2) 100.3(3)
N(2) C(3) C(6) 105.7(4)
N(2) C(3) C(7) 110.4(3)
C(2) C(3) C(6) 114.0(3)
C(2) C(3) C(7) 115.9(4)
C(6) C(3) C(7) 109.7(3)
C(1) C(8) C(9) 120.7(3)
C(1) C(8) C(13) 121.3(3)
C(9) C(8) C(13) 118.1(4)
C(8) C(9) C(10) 120.5(3)
C(9) C(10) C(11) 121.4(3)
C(10) C(11) C(12) 118.4(4)
C(10) C(11) C(14) 120.6(3)
C(12) C(11) C(14) 120.9(3)
C(11) C(12) C(13) 121.2(4)
C(8) C(13) C(12) 120.4(3)
N(3) C(14) C(11) 110.0(4)
N(3) C(15) N(4) 126.8(3)
N(3) C(15) C(18) 106.2(3)
N(4) C(15) C(18) 127.0(3)
N(4) C(16) N(5) 130.3(4)
N(5) C(17) N(7) 119.0(3)
N(5) C(17) C(18) 117.4(3)
N(7) C(17) C(18) 123.6(4)
N(6) C(18) C(15) 110.2(3)
N(6) C(18) C(17) 132.8(3)
C(15) C(18) C(17) 116.9(3)
N(3) C(19) N(6) 113.4(3)
N(8) C(20) N(9) 107.8(4)
N(8) C(20) C(27) 126.1(3)
N(9) C(20) C(27) 125.9(3)
N(8) C(21) C(22) 102.6(3)
N(8) C(21) C(23) 106.2(6)
N(8) C(21) C(24) 107.0(5)
C(22) C(21) C(23) 114.4(4)
C(22) C(21) C(24) 113.8(5)
C(23) C(21) C(24) 111.7(6)
N(9) C(22) C(21) 102.2(3)
N(9) C(22) C(25) 108.7(4)
N(9) C(22) C(26) 106.1(4)
C(21) C(22) C(25) 116.1(4)
C(21) C(22) C(26) 113.7(4)
C(25) C(22) C(26) 109.2(5)
C(20) C(27) C(28) 120.8(3)
C(20) C(27) C(32) 120.4(3)
C(28) C(27) C(32) 118.8(4)
C(27) C(28) C(29) 119.5(3)
C(28) C(29) C(30) 121.6(3)
C(29) C(30) C(31) 118.6(4)
C(29) C(30) C(33) 121.5(3)
C(31) C(30) C(33) 119.8(3)
C(30) C(31) C(32) 120.3(4)
C(27) C(32) C(31) 121.1(3)
N(10) C(33) C(30) 113.2(4)
N(10) C(34) C(35) 123.9(3)
C(34) C(35) C(36) 117.7(4)
C(34) C(35) C(38) 123.6(3)
C(36) C(35) C(38) 118.7(3)
O(5) C(36) N(11) 119.1(3)
O(5) C(36) C(35) 124.6(4)
N(11) C(36) C(35) 116.3(3)
O(6) C(37) N(10) 122.9(3)
O(6) C(37) N(11) 122.0(3)
N(10) C(37) N(11) 115.1(3)
C(17) N(7) H(21) 119.6
C(17) N(7) H(22) 120.4
H(21) N(7) H(22) 120.0
C(36) N(11) H(42) 117.1
C(37) N(11) H(42) 116.8
C(2) C(4) H(1) 109.1
C(2) C(4) H(2) 110.0
C(2) C(4) H(3) 109.4
H(1) C(4) H(2) 109.5
H(1) C(4) H(3) 109.5
H(2) C(4) H(3) 109.5
C(2) C(5) H(4) 109.7
C(2) C(5) H(5) 109.3
C(2) C(5) H(6) 109.5
H(4) C(5) H(5) 109.5
H(4) C(5) H(6) 109.5
H(5) C(5) H(6) 109.5
C(3) C(6) H(7) 109.3
C(3) C(6) H(8) 109.3
C(3) C(6) H(9) 109.8
H(7) C(6) H(8) 109.5
H(7) C(6) H(9) 109.5
H(8) C(6) H(9) 109.5
C(3) C(7) H(10) 109.4
C(3) C(7) H(11) 109.8
C(3) C(7) H(12) 109.2
H(10) C(7) H(11) 109.5
H(10) C(7) H(12) 109.5
H(11) C(7) H(12) 109.5
C(8) C(9) H(13) 119.7
C(10) C(9) H(13) 119.8
C(9) C(10) H(14) 119.3
C(11) C(10) H(14) 119.3
C(11) C(12) H(15) 119.3
C(13) C(12) H(15) 119.5
C(8) C(13) H(16) 119.6
C(12) C(13) H(16) 120.0
N(3) C(14) H(17) 109.6
N(3) C(14) H(18) 108.9
C(11) C(14) H(17) 109.7
C(11) C(14) H(18) 109.2
H(17) C(14) H(18) 109.5
N(4) C(16) H(19) 114.9
N(5) C(16) H(19) 114.8
N(3) C(19) H(20) 123.3
N(6) C(19) H(20) 123.3
C(21) C(23) H(23) 110.5
C(21) C(23) H(24) 107.7
C(21) C(23) H(25) 110.2
H(23) C(23) H(24) 109.5
H(23) C(23) H(25) 109.5
H(24) C(23) H(25) 109.5
C(21) C(24) H(26) 109.4
C(21) C(24) H(27) 109.6
C(21) C(24) H(28) 109.4
H(26) C(24) H(27) 109.5
H(26) C(24) H(28) 109.5
H(27) C(24) H(28) 109.5
C(22) C(25) H(29) 109.7
C(22) C(25) H(30) 108.4
C(22) C(25) H(31) 110.3
H(29) C(25) H(30) 109.5
H(29) C(25) H(31) 109.5
H(30) C(25) H(31) 109.5
C(22) C(26) H(32) 109.7
C(22) C(26) H(33) 110.2
C(22) C(26) H(34) 108.5
H(32) C(26) H(33) 109.5
H(32) C(26) H(34) 109.5
H(33) C(26) H(34) 109.5
C(27) C(28) H(35) 120.0
C(29) C(28) H(35) 120.5
C(28) C(29) H(36) 119.2
C(30) C(29) H(36) 119.2
C(30) C(31) H(37) 119.6
C(32) C(31) H(37) 120.1
C(27) C(32) H(38) 119.5
C(31) C(32) H(38) 119.4
N(10) C(33) H(39) 108.1
N(10) C(33) H(40) 108.8
C(30) C(33) H(39) 108.5
C(30) C(33) H(40) 108.7
H(39) C(33) H(40) 109.5
N(10) C(34) H(41) 117.4
C(35) C(34) H(41) 118.7
C(35) C(38) H(43) 109.8
C(35) C(38) H(44) 108.5
C(35) C(38) H(45) 110.1
H(43) C(38) H(44) 109.5
H(43) C(38) H(45) 109.5
H(44) C(38) H(45) 109.5

loop_
_geom_bond_atom_site_label_1
_geom_bond_atom_site_label_2
_geom_bond_distance
O(1) N(1) 1.275(4)
O(2) N(2) 1.277(4)
O(3) N(8) 1.269(4)
O(4) N(9) 1.284(4)
O(5) C(36) 1.235(4)
O(6) C(37) 1.224(5)
N(1) C(1) 1.355(5)
N(1) C(2) 1.503(7)
N(2) C(1) 1.352(5)
N(2) C(3) 1.504(6)
N(3) C(14) 1.482(4)
N(3) C(15) 1.354(4)
N(3) C(19) 1.368(6)
N(4) C(15) 1.355(5)
N(4) C(16) 1.320(4)
N(5) C(16) 1.344(5)
N(5) C(17) 1.337(5)
N(6) C(18) 1.389(5)
N(6) C(19) 1.318(4)
N(7) C(17) 1.335(5)
N(8) C(20) 1.350(4)
N(8) C(21) 1.495(7)
N(9) C(20) 1.351(5)
N(9) C(22) 1.493(6)
N(10) C(33) 1.463(5)
N(10) C(34) 1.383(5)
N(10) C(37) 1.376(4)
N(11) C(36) 1.384(5)
N(11) C(37) 1.377(5)
C(1) C(8) 1.449(7)
C(2) C(3) 1.539(4)
C(2) C(4) 1.514(5)
C(2) C(5) 1.532(7)
C(3) C(6) 1.519(5)
C(3) C(7) 1.512(7)
C(8) C(9) 1.402(5)
C(8) C(13) 1.396(6)
C(9) C(10) 1.379(7)
C(10) C(11) 1.376(6)
C(11) C(12) 1.392(5)
C(11) C(14) 1.513(7)
C(12) C(13) 1.379(8)
C(15) C(18) 1.387(6)
C(17) C(18) 1.411(4)
C(20) C(27) 1.452(7)
C(21) C(22) 1.542(5)
C(21) C(23) 1.518(9)
C(21) C(24) 1.514(10)
C(22) C(25) 1.509(6)
C(22) C(26) 1.518(9)
C(27) C(28) 1.396(4)
C(27) C(32) 1.388(5)
C(28) C(29) 1.379(7)
C(29) C(30) 1.389(6)
C(30) C(31) 1.383(4)
C(30) C(33) 1.514(7)
C(31) C(32) 1.380(7)
C(34) C(35) 1.339(5)
C(35) C(36) 1.434(5)
C(35) C(38) 1.484(6)
N(7) H(21) 0.950
N(7) H(22) 0.950
N(11) H(42) 0.950
C(4) H(1) 0.950
C(4) H(2) 0.950
C(4) H(3) 0.950
C(5) H(4) 0.950
C(5) H(5) 0.950
C(5) H(6) 0.950
C(6) H(7) 0.950
C(6) H(8) 0.950
C(6) H(9) 0.950
C(7) H(10) 0.950
C(7) H(11) 0.950
C(7) H(12) 0.950
C(9) H(13) 0.950
C(10) H(14) 0.950
C(12) H(15) 0.950
C(13) H(16) 0.950
C(14) H(17) 0.950
C(14) H(18) 0.950
C(16) H(19) 0.950
C(19) H(20) 0.950
C(23) H(23) 0.950
C(23) H(24) 0.950
C(23) H(25) 0.950
C(24) H(26) 0.950
C(24) H(27) 0.950
C(24) H(28) 0.950
C(25) H(29) 0.950
C(25) H(30) 0.950
C(25) H(31) 0.950
C(26) H(32) 0.950
C(26) H(33) 0.950
C(26) H(34) 0.950
C(28) H(35) 0.950
C(29) H(36) 0.950
C(31) H(37) 0.950
C(32) H(38) 0.950
C(33) H(39) 0.950
C(33) H(40) 0.950
C(34) H(41) 0.950
C(38) H(43) 0.950
C(38) H(44) 0.950
C(38) H(45) 0.950

loop_
_geom_contact_atom_site_label_1
_geom_contact_atom_site_label_2
_geom_contact_distance
_geom_contact_site_symmetry_2
O(1) C(26) 3.346(7) 65702
O(1) C(34) 3.117(4) 64601
O(2) O(3) 3.187(4) 55601
O(2) C(28) 3.421(4) 55601
O(3) O(2) 3.187(4) 55401
O(3) C(5) 3.441(5) 75702
O(3) C(33) 3.486(6) 66602
O(4) C(10) 3.289(5) 46401
O(4) C(14) 3.371(5) 46401
O(4) C(19) 3.151(4) 46401
O(5) N(5) 3.504(4) .
O(5) N(5) 3.478(5) 65702
O(5) C(4) 3.593(6) 65802
O(5) C(6) 3.195(5) 65802
O(5) C(16) 3.414(4) .
O(5) C(16) 3.371(6) 65702
O(5) C(26) 3.511(8) 55601
O(6) N(7) 3.090(4) .
N(1) C(26) 3.521(8) 65702
N(3) C(38) 3.454(7) 65702
N(4) N(11) 3.423(6) 65702
N(4) C(35) 3.402(6) 65702
N(4) C(36) 3.218(7) 65702
N(5) O(5) 3.504(4) .
N(5) O(5) 3.478(5) 65702
N(5) N(11) 2.797(3) .
N(6) N(7) 3.004(5) 75702
N(7) O(6) 3.090(4) .
N(7) N(6) 3.004(5) 75702
N(8) C(33) 3.523(7) 66602
N(11) N(4) 3.423(6) 65702
N(11) N(5) 2.797(3) .
N(11) C(16) 3.578(4) .
N(11) C(16) 3.439(7) 65702
C(4) O(5) 3.593(6) 65802
C(5) O(3) 3.441(5) 75702
C(5) C(13) 3.571(7) 75802
C(6) O(5) 3.195(5) 65802
C(10) O(4) 3.289(5) 64601
C(13) C(5) 3.571(7) 75802
C(14) O(4) 3.371(5) 64601
C(15) C(35) 3.453(8) 65702
C(15) C(38) 3.551(7) 65702
C(16) O(5) 3.414(4) .
C(16) O(5) 3.371(6) 65702
C(16) N(11) 3.578(4) .
C(16) N(11) 3.439(7) 65702
C(16) C(24) 3.315(11) 55601
C(16) C(36) 3.323(7) 65702
C(19) O(4) 3.151(4) 64601
C(20) C(33) 3.516(7) 66602
C(24) C(16) 3.315(11) 55401
C(26) O(1) 3.346(7) 65702
C(26) O(5) 3.511(8) 55401
C(26) N(1) 3.521(8) 65702
C(27) C(33) 3.506(6) 66602
C(28) O(2) 3.421(4) 55401
C(29) C(31) 3.567(6) 66602
C(30) C(32) 3.563(6) 66602
C(31) C(29) 3.567(6) 66602
C(32) C(30) 3.563(6) 66602
C(33) O(3) 3.486(6) 66602
C(33) N(8) 3.523(7) 66602
C(33) C(20) 3.516(7) 66602
C(33) C(27) 3.506(6) 66602
C(34) O(1) 3.117(4) 46401
C(35) N(4) 3.402(6) 65702
C(35) C(15) 3.453(8) 65702
C(36) N(4) 3.218(7) 65702
C(36) C(16) 3.323(7) 65702
C(38) N(3) 3.454(7) 65702
C(38) C(15) 3.551(7) 65702
O(1) H(32) 2.844 65702
O(1) H(33) 3.386 65702
O(1) H(34) 3.281 65702
O(1) H(37) 3.343 64601
O(1) H(40) 3.013 64601
O(1) H(41) 2.217 64601
O(1) H(43) 3.428 64601
O(2) H(4) 3.128 75802
O(2) H(6) 3.184 75802
O(2) H(35) 2.767 55601
O(2) H(36) 3.489 55601
O(2) H(37) 3.158 66702
O(3) H(4) 2.787 75702
O(3) H(5) 3.354 75702
O(3) H(16) 2.952 55401
O(3) H(39) 3.181 66602
O(3) H(40) 2.921 66602
O(4) H(14) 2.571 46401
O(4) H(17) 2.680 46401
O(4) H(20) 2.357 46401
O(5) H(1) 2.863 65802
O(5) H(3) 3.492 65802
O(5) H(7) 3.576 65802
O(5) H(8) 2.383 65802
O(5) H(9) 3.285 65802
O(5) H(19) 2.695 .
O(5) H(26) 2.893 55601
O(5) H(33) 2.766 55601
O(5) H(34) 3.453 55601
O(6) H(9) 2.952 55401
O(6) H(11) 2.845 55401
O(6) H(21) 2.147 .
O(6) H(24) 3.565 66602
O(6) H(31) 2.790 66602
O(6) H(38) 3.541 66602
N(1) H(32) 3.291 65702
N(1) H(34) 3.113 65702
N(1) H(41) 3.472 64601
N(2) H(6) 3.491 75802
N(3) H(45) 2.644 65702
N(4) H(7) 3.476 65802
N(4) H(26) 3.532 55601
N(4) H(27) 2.950 55601
N(4) H(36) 3.334 65702
N(4) H(45) 3.594 65702
N(5) H(9) 3.256 55401
N(5) H(19) 3.287 65702
N(5) H(23) 3.189 55601
N(5) H(26) 3.366 55601
N(5) H(27) 3.133 55601
N(5) H(42) 1.861 .
N(6) H(3) 3.515 55401
N(6) H(5) 3.587 75802
N(6) H(10) 3.183 75802
N(6) H(21) 3.392 75702
N(6) H(22) 2.099 75702
N(6) H(45) 3.067 65702
N(7) H(3) 3.012 55401
N(7) H(9) 2.912 55401
N(7) H(10) 3.410 55401
N(7) H(20) 3.428 75702
N(7) H(23) 3.447 55601
N(7) H(42) 3.052 .
N(8) H(39) 2.915 66602
N(8) H(40) 3.246 66602
N(9) H(14) 3.592 46401
N(9) H(20) 3.401 46401
N(9) H(39) 3.316 66602
N(11) H(19) 3.379 .
N(11) H(19) 3.234 65702
N(11) H(21) 3.144 .
N(11) H(23) 3.598 55601
C(1) H(6) 3.416 75802
C(1) H(32) 3.499 65702
C(1) H(34) 2.991 65702
C(4) H(44) 2.990 65802
C(5) H(16) 3.581 75802
C(5) H(25) 3.489 75702
C(6) H(19) 2.989 65802
C(6) H(21) 3.522 55601
C(6) H(26) 3.334 65702
C(6) H(34) 3.551 65702
C(6) H(36) 3.438 55601
C(7) H(20) 3.259 75802
C(7) H(21) 3.563 55601
C(7) H(37) 3.468 66702
C(7) H(38) 2.953 66702
C(8) H(6) 3.014 75802
C(8) H(12) 3.357 75802
C(8) H(32) 3.393 65702
C(8) H(34) 3.137 65702
C(9) H(12) 3.042 75802
C(9) H(17) 3.575 74802
C(9) H(32) 3.304 65702
C(9) H(37) 3.267 64601
C(9) H(38) 3.510 64601
C(10) H(12) 3.337 75802
C(10) H(14) 3.065 74802
C(10) H(38) 3.256 64601
C(12) H(5) 3.592 75802
C(12) H(6) 3.417 75802
C(12) H(35) 3.512 65702
C(13) H(5) 3.573 75802
C(13) H(6) 2.919 75802
C(13) H(28) 3.522 65702
C(14) H(41) 3.527 65702
C(14) H(45) 3.448 65702
C(15) H(27) 3.348 55601
C(15) H(45) 2.856 65702
C(16) H(7) 3.413 65802
C(16) H(19) 3.510 65702
C(16) H(26) 2.967 55601
C(16) H(27) 2.793 55601
C(16) H(42) 2.732 .
C(16) H(42) 3.496 65702
C(17) H(3) 3.222 55401
C(17) H(9) 3.230 55401
C(17) H(23) 3.321 55601
C(17) H(27) 3.566 55601
C(17) H(42) 2.829 .
C(18) H(3) 3.417 55401
C(18) H(22) 3.313 75702
C(18) H(45) 3.089 65702
C(19) H(10) 2.856 75802
C(19) H(22) 2.889 75702
C(19) H(30) 3.586 64601
C(19) H(45) 2.758 65702
C(20) H(39) 2.694 66602
C(20) H(40) 3.574 66602
C(23) H(39) 3.594 66602
C(24) H(7) 3.482 65702
C(24) H(15) 3.470 55401
C(24) H(19) 3.314 55401
C(25) H(20) 3.544 46401
C(26) H(8) 3.510 65702
C(26) H(43) 3.247 56602
C(27) H(18) 3.542 65702
C(27) H(39) 2.799 66602
C(28) H(15) 3.464 65702
C(28) H(18) 3.068 65702
C(28) H(37) 3.507 66602
C(28) H(39) 3.596 66602
C(29) H(11) 3.567 55401
C(29) H(18) 2.830 65702
C(29) H(37) 3.596 66602
C(30) H(18) 3.155 65702
C(31) H(11) 3.579 66702
C(31) H(12) 3.466 66702
C(31) H(13) 2.882 46401
C(32) H(11) 3.200 66702
C(32) H(12) 3.428 66702
C(32) H(13) 3.279 46401
C(32) H(14) 3.091 46401
C(32) H(39) 2.986 66602
C(33) H(25) 3.489 66602
C(34) H(18) 3.248 65702
C(36) H(19) 3.430 .
C(36) H(19) 3.489 65702
C(36) H(33) 3.220 55601
C(37) H(9) 3.494 55401
C(37) H(21) 2.974 .
C(37) H(31) 3.564 66602
C(38) H(1) 3.091 65802
C(38) H(30) 3.321 56602
C(38) H(33) 3.548 56602
C(38) H(43) 3.111 56702
C(38) H(44) 3.264 56702
H(1) O(5) 2.863 65802
H(1) C(38) 3.091 65802
H(1) H(33) 3.161 65702
H(1) H(34) 3.595 65702
H(1) H(43) 3.496 64601
H(1) H(44) 2.233 65802
H(1) H(45) 3.216 65802
H(2) H(25) 3.179 75702
H(2) H(44) 3.114 65802
H(3) O(5) 3.492 65802
H(3) N(6) 3.515 55601
H(3) N(7) 3.012 55601
H(3) C(17) 3.222 55601
H(3) C(18) 3.417 55601
H(3) H(21) 3.450 55601
H(3) H(22) 2.900 55601
H(3) H(44) 3.238 65802
H(3) H(45) 3.592 65802
H(4) O(2) 3.128 75802
H(4) O(3) 2.787 75702
H(4) H(16) 3.480 75802
H(4) H(25) 3.081 75702
H(4) H(37) 3.413 64601
H(4) H(40) 2.939 64601
H(5) O(3) 3.354 75702
H(5) N(6) 3.587 75802
H(5) C(12) 3.592 75802
H(5) C(13) 3.573 75802
H(5) H(25) 3.025 75702
H(6) O(2) 3.184 75802
H(6) N(2) 3.491 75802
H(6) C(1) 3.416 75802
H(6) C(8) 3.014 75802
H(6) C(12) 3.417 75802
H(6) C(13) 2.919 75802
H(6) H(16) 3.076 75802
H(7) O(5) 3.576 65802
H(7) N(4) 3.476 65802
H(7) C(16) 3.413 65802
H(7) C(24) 3.482 65702
H(7) H(19) 2.738 65802
H(7) H(26) 2.961 65702
H(7) H(28) 3.264 65702
H(7) H(34) 3.444 65702
H(7) H(35) 3.504 55601
H(7) H(36) 2.788 55601
H(8) O(5) 2.383 65802
H(8) C(26) 3.510 65702
H(8) H(19) 2.866 65802
H(8) H(26) 2.825 65702
H(8) H(33) 3.226 65702
H(8) H(34) 2.922 65702
H(9) O(5) 3.285 65802
H(9) O(6) 2.952 55601
H(9) N(5) 3.256 55601
H(9) N(7) 2.912 55601
H(9) C(17) 3.230 55601
H(9) C(37) 3.494 55601
H(9) H(19) 2.854 65802
H(9) H(21) 2.602 55601
H(9) H(22) 3.445 55601
H(9) H(36) 3.331 55601
H(9) H(42) 3.374 55601
H(10) N(6) 3.183 75802
H(10) N(7) 3.410 55601
H(10) C(19) 2.856 75802
H(10) H(20) 2.475 75802
H(10) H(21) 3.165 55601
H(10) H(22) 3.238 55601
H(10) H(38) 3.202 66702
H(11) O(6) 2.845 55601
H(11) C(29) 3.567 55601
H(11) C(31) 3.579 66702
H(11) C(32) 3.200 66702
H(11) H(20) 3.352 75802
H(11) H(21) 3.212 55601
H(11) H(36) 2.942 55601
H(11) H(37) 3.218 66702
H(11) H(38) 2.455 66702
H(12) C(8) 3.357 75802
H(12) C(9) 3.042 75802
H(12) C(10) 3.337 75802
H(12) C(31) 3.466 66702
H(12) C(32) 3.428 66702
H(12) H(13) 3.174 75802
H(12) H(20) 3.560 75802
H(12) H(37) 2.848 66702
H(12) H(38) 2.761 66702
H(13) C(31) 2.882 64601
H(13) C(32) 3.279 64601
H(13) H(12) 3.174 75802
H(13) H(17) 3.133 74802
H(13) H(32) 3.197 65702
H(13) H(37) 2.565 64601
H(13) H(38) 3.252 64601
H(13) H(41) 3.316 64601
H(14) O(4) 2.571 64601
H(14) N(9) 3.592 64601
H(14) C(10) 3.065 74802
H(14) C(32) 3.091 64601
H(14) H(14) 2.587 74802
H(14) H(17) 3.282 74802
H(14) H(38) 2.764 64601
H(15) C(24) 3.470 55601
H(15) C(28) 3.464 65702
H(15) H(27) 2.883 55601
H(15) H(28) 3.173 55601
H(15) H(35) 3.097 65702
H(16) O(3) 2.952 55601
H(16) C(5) 3.581 75802
H(16) H(4) 3.480 75802
H(16) H(6) 3.076 75802
H(16) H(28) 3.223 65702
H(16) H(35) 3.327 55601
H(17) O(4) 2.680 64601
H(17) C(9) 3.575 74802
H(17) H(13) 3.133 74802
H(17) H(14) 3.282 74802
H(17) H(32) 3.110 64601
H(17) H(41) 3.200 65702
H(17) H(45) 3.312 65702
H(18) C(27) 3.542 65702
H(18) C(28) 3.068 65702
H(18) C(29) 2.830 65702
H(18) C(30) 3.155 65702
H(18) C(34) 3.248 65702
H(18) H(35) 3.431 65702
H(18) H(36) 3.040 65702
H(18) H(41) 3.138 65702
H(19) O(5) 2.695 .
H(19) N(5) 3.287 65702
H(19) N(11) 3.379 .
H(19) N(11) 3.234 65702
H(19) C(6) 2.989 65802
H(19) C(16) 3.510 65702
H(19) C(24) 3.314 55601
H(19) C(36) 3.430 .
H(19) C(36) 3.489 65702
H(19) H(7) 2.738 65802
H(19) H(8) 2.866 65802
H(19) H(9) 2.854 65802
H(19) H(19) 3.237 65702
H(19) H(26) 2.736 55601
H(19) H(27) 3.048 55601
H(19) H(42) 2.703 .
H(19) H(42) 3.104 65702
H(20) O(4) 2.357 64601
H(20) N(7) 3.428 75702
H(20) N(9) 3.401 64601
H(20) C(7) 3.259 75802
H(20) C(25) 3.544 64601
H(20) H(10) 2.475 75802
H(20) H(11) 3.352 75802
H(20) H(12) 3.560 75802
H(20) H(21) 3.236 75702
H(20) H(22) 2.906 75702
H(20) H(30) 3.169 64601
H(20) H(31) 3.170 64601
H(20) H(38) 3.452 64601
H(20) H(45) 3.169 65702
H(21) O(6) 2.147 .
H(21) N(6) 3.392 75702
H(21) N(11) 3.144 .
H(21) C(6) 3.522 55401
H(21) C(7) 3.563 55401
H(21) C(37) 2.974 .
H(21) H(3) 3.450 55401
H(21) H(9) 2.602 55401
H(21) H(10) 3.165 55401
H(21) H(11) 3.212 55401
H(21) H(20) 3.236 75702
H(21) H(23) 3.417 55601
H(21) H(31) 3.010 66602
H(21) H(42) 2.586 .
H(22) N(6) 2.099 75702
H(22) C(18) 3.313 75702
H(22) C(19) 2.889 75702
H(22) H(3) 2.900 55401
H(22) H(9) 3.445 55401
H(22) H(10) 3.238 55401
H(22) H(20) 2.906 75702
H(22) H(22) 3.112 75702
H(23) N(5) 3.189 55401
H(23) N(7) 3.447 55401
H(23) N(11) 3.598 55401
H(23) C(17) 3.321 55401
H(23) H(21) 3.417 55401
H(23) H(42) 3.077 55401
H(24) O(6) 3.565 66602
H(24) H(29) 3.259 66502
H(24) H(39) 3.270 66602
H(24) H(40) 3.537 66602
H(25) C(5) 3.489 75702
H(25) C(33) 3.489 66602
H(25) H(2) 3.179 75702
H(25) H(4) 3.081 75702
H(25) H(5) 3.025 75702
H(25) H(39) 3.315 66602
H(25) H(40) 2.964 66602
H(26) O(5) 2.893 55401
H(26) N(4) 3.532 55401
H(26) N(5) 3.366 55401
H(26) C(6) 3.334 65702
H(26) C(16) 2.967 55401
H(26) H(7) 2.961 65702
H(26) H(8) 2.825 65702
H(26) H(19) 2.736 55401
H(26) H(42) 3.359 55401
H(27) N(4) 2.950 55401
H(27) N(5) 3.133 55401
H(27) C(15) 3.348 55401
H(27) C(16) 2.793 55401
H(27) C(17) 3.566 55401
H(27) H(15) 2.883 55401
H(27) H(19) 3.048 55401
H(28) C(13) 3.522 65702
H(28) H(7) 3.264 65702
H(28) H(15) 3.173 55401
H(28) H(16) 3.223 65702
H(29) H(24) 3.259 66502
H(30) C(19) 3.586 46401
H(30) C(38) 3.321 56602
H(30) H(20) 3.169 46401
H(30) H(43) 2.957 56602
H(30) H(44) 3.568 56602
H(30) H(45) 2.946 56602
H(31) O(6) 2.790 66602
H(31) C(37) 3.564 66602
H(31) H(20) 3.170 46401
H(31) H(21) 3.010 66602
H(31) H(39) 3.566 66602
H(32) O(1) 2.844 65702
H(32) N(1) 3.291 65702
H(32) C(1) 3.499 65702
H(32) C(8) 3.393 65702
H(32) C(9) 3.304 65702
H(32) H(13) 3.197 65702
H(32) H(17) 3.110 46401
H(32) H(41) 3.502 56602
H(32) H(43) 2.946 56602
H(32) H(45) 3.506 56602
H(33) O(1) 3.386 65702
H(33) O(5) 2.766 55401
H(33) C(36) 3.220 55401
H(33) C(38) 3.548 56602
H(33) H(1) 3.161 65702
H(33) H(8) 3.226 65702
H(33) H(43) 2.693 56602
H(33) H(44) 3.066 55401
H(34) O(1) 3.281 65702
H(34) O(5) 3.453 55401
H(34) N(1) 3.113 65702
H(34) C(1) 2.991 65702
H(34) C(6) 3.551 65702
H(34) C(8) 3.137 65702
H(34) H(1) 3.595 65702
H(34) H(7) 3.444 65702
H(34) H(8) 2.922 65702
H(35) O(2) 2.767 55401
H(35) C(12) 3.512 65702
H(35) H(7) 3.504 55401
H(35) H(15) 3.097 65702
H(35) H(16) 3.327 55401
H(35) H(18) 3.431 65702
H(36) O(2) 3.489 55401
H(36) N(4) 3.334 65702
H(36) C(6) 3.438 55401
H(36) H(7) 2.788 55401
H(36) H(9) 3.331 55401
H(36) H(11) 2.942 55401
H(36) H(18) 3.040 65702
H(37) O(1) 3.343 46401
H(37) O(2) 3.158 66702
H(37) C(7) 3.468 66702
H(37) C(9) 3.267 46401
H(37) C(28) 3.507 66602
H(37) C(29) 3.596 66602
H(37) H(4) 3.413 46401
H(37) H(11) 3.218 66702
H(37) H(12) 2.848 66702
H(37) H(13) 2.565 46401
H(38) O(6) 3.541 66602
H(38) C(7) 2.953 66702
H(38) C(9) 3.510 46401
H(38) C(10) 3.256 46401
H(38) H(10) 3.202 66702
H(38) H(11) 2.455 66702
H(38) H(12) 2.761 66702
H(38) H(13) 3.252 46401
H(38) H(14) 2.764 46401
H(38) H(20) 3.452 46401
H(38) H(39) 3.010 66602
H(39) O(3) 3.181 66602
H(39) N(8) 2.915 66602
H(39) N(9) 3.316 66602
H(39) C(20) 2.694 66602
H(39) C(23) 3.594 66602
H(39) C(27) 2.799 66602
H(39) C(28) 3.596 66602
H(39) C(32) 2.986 66602
H(39) H(24) 3.270 66602
H(39) H(25) 3.315 66602
H(39) H(31) 3.566 66602
H(39) H(38) 3.010 66602
H(40) O(1) 3.013 46401
H(40) O(3) 2.921 66602
H(40) N(8) 3.246 66602
H(40) C(20) 3.574 66602
H(40) H(4) 2.939 46401
H(40) H(24) 3.537 66602
H(40) H(25) 2.964 66602
H(41) O(1) 2.217 46401
H(41) N(1) 3.472 46401
H(41) C(14) 3.527 65702
H(41) H(13) 3.316 46401
H(41) H(17) 3.200 65702
H(41) H(18) 3.138 65702
H(41) H(32) 3.502 56602
H(42) N(5) 1.861 .
H(42) N(7) 3.052 .
H(42) C(16) 2.732 .
H(42) C(16) 3.496 65702
H(42) C(17) 2.829 .
H(42) H(9) 3.374 55401
H(42) H(19) 2.703 .
H(42) H(19) 3.104 65702
H(42) H(21) 2.586 .
H(42) H(23) 3.077 55601
H(42) H(26) 3.359 55601
H(43) O(1) 3.428 46401
H(43) C(26) 3.247 56602
H(43) C(38) 3.111 56702
H(43) H(1) 3.496 46401
H(43) H(30) 2.957 56602
H(43) H(32) 2.946 56602
H(43) H(33) 2.693 56602
H(43) H(43) 2.844 56702
H(43) H(44) 2.580 56702
H(44) C(4) 2.990 65802
H(44) C(38) 3.264 56702
H(44) H(1) 2.233 65802
H(44) H(2) 3.114 65802
H(44) H(3) 3.238 65802
H(44) H(30) 3.568 56602
H(44) H(33) 3.066 55601
H(44) H(43) 2.580 56702
H(44) H(44) 3.168 56702
H(45) N(3) 2.644 65702
H(45) N(4) 3.594 65702
H(45) N(6) 3.067 65702
H(45) C(14) 3.448 65702
H(45) C(15) 2.856 65702
H(45) C(18) 3.089 65702
H(45) C(19) 2.758 65702
H(45) H(1) 3.216 65802
H(45) H(3) 3.592 65802
H(45) H(17) 3.312 65702
H(45) H(20) 3.169 65702
H(45) H(30) 2.946 56602
H(45) H(32) 3.506 56602

loop_
_geom_torsion_atom_site_label_1
_geom_torsion_atom_site_label_2
_geom_torsion_atom_site_label_3
_geom_torsion_atom_site_label_4
_geom_torsion
O(1) N(1) C(1) N(2) 178.0(3)
O(1) N(1) C(1) C(8) -3.1(6)
O(1) N(1) C(2) C(3) -163.3(3)
O(1) N(1) C(2) C(4) -41.5(5)
O(1) N(1) C(2) C(5) 78.3(4)
C(1) N(1) C(2) C(3) 22.3(4)
C(1) N(1) C(2) C(4) 144.0(3)
C(1) N(1) C(2) C(5) -96.2(3)
C(2) N(1) C(1) N(2) -7.9(4)
C(2) N(1) C(1) C(8) 171.0(4)
O(2) N(2) C(1) N(1) 176.2(4)
O(2) N(2) C(1) C(8) -2.7(7)
O(2) N(2) C(3) C(2) -162.5(4)
O(2) N(2) C(3) C(6) 78.8(4)
O(2) N(2) C(3) C(7) -39.8(5)
C(1) N(2) C(3) C(2) 24.3(4)
C(1) N(2) C(3) C(6) -94.4(3)
C(1) N(2) C(3) C(7) 147.0(3)
C(3) N(2) C(1) N(1) -11.2(4)
C(3) N(2) C(1) C(8) 169.9(4)
C(14) N(3) C(15) N(4) -10.0(8)
C(14) N(3) C(15) C(18) 170.2(4)
C(15) N(3) C(14) C(11) -99.4(5)
C(14) N(3) C(19) N(6) -170.4(4)
C(19) N(3) C(14) C(11) 69.6(5)
C(15) N(3) C(19) N(6) 0.5(6)
C(19) N(3) C(15) N(4) 179.2(5)
C(19) N(3) C(15) C(18) -0.6(5)
C(15) N(4) C(16) N(5) -1.6(7)
C(16) N(4) C(15) N(3) -179.4(5)
C(16) N(4) C(15) C(18) 0.4(7)
C(16) N(5) C(17) N(7) -177.5(4)
C(16) N(5) C(17) C(18) 0.8(7)
C(17) N(5) C(16) N(4) 1.0(8)
C(18) N(6) C(19) N(3) -0.2(4)
C(19) N(6) C(18) C(15) -0.2(5)
C(19) N(6) C(18) C(17) 179.3(5)
O(3) N(8) C(20) N(9) 176.9(4)
O(3) N(8) C(20) C(27) 0.1(6)
O(3) N(8) C(21) C(22) -178.7(4)
O(3) N(8) C(21) C(23) -58.3(6)
O(3) N(8) C(21) C(24) 61.2(6)
C(20) N(8) C(21) C(22) -1.3(5)
C(20) N(8) C(21) C(23) 119.1(5)
C(20) N(8) C(21) C(24) -121.4(4)
C(21) N(8) C(20) N(9) -0.3(5)
C(21) N(8) C(20) C(27) -177.2(4)
O(4) N(9) C(20) N(8) 178.0(4)
O(4) N(9) C(20) C(27) -5.1(7)
O(4) N(9) C(22) C(21) -179.0(4)
O(4) N(9) C(22) C(25) 57.8(6)
O(4) N(9) C(22) C(26) -59.6(4)
C(20) N(9) C(22) C(21) -2.7(5)
C(20) N(9) C(22) C(25) -125.9(4)
C(20) N(9) C(22) C(26) 116.7(4)
C(22) N(9) C(20) N(8) 2.0(5)
C(22) N(9) C(20) C(27) 178.8(4)
C(33) N(10) C(34) C(35) 178.6(5)
C(34) N(10) C(33) C(30) -76.5(5)
C(33) N(10) C(37) O(6) 1.4(8)
C(33) N(10) C(37) N(11) -179.4(4)
C(37) N(10) C(33) C(30) 101.7(5)
C(34) N(10) C(37) O(6) 179.6(5)
C(34) N(10) C(37) N(11) -1.2(7)
C(37) N(10) C(34) C(35) 0.5(8)
C(36) N(11) C(37) O(6) -178.1(5)
C(36) N(11) C(37) N(10) 2.6(7)
C(37) N(11) C(36) O(5) 178.6(5)
C(37) N(11) C(36) C(35) -3.0(8)
N(1) C(1) C(8) C(9) -17.8(6)
N(1) C(1) C(8) C(13) 163.3(4)
N(2) C(1) C(8) C(9) 160.9(4)
N(2) C(1) C(8) C(13) -18.0(6)
N(1) C(2) C(3) N(2) -25.4(3)
N(1) C(2) C(3) C(6) 87.0(4)
N(1) C(2) C(3) C(7) -144.2(3)
C(4) C(2) C(3) N(2) -143.7(4)
C(4) C(2) C(3) C(6) -31.2(7)
C(4) C(2) C(3) C(7) 97.5(5)
C(5) C(2) C(3) N(2) 86.8(5)
C(5) C(2) C(3) C(6) -160.8(5)
C(5) C(2) C(3) C(7) -32.0(6)
C(1) C(8) C(9) C(10) -176.3(4)
C(1) C(8) C(13) C(12) 177.7(4)
C(9) C(8) C(13) C(12) -1.2(6)
C(13) C(8) C(9) C(10) 2.6(6)
C(8) C(9) C(10) C(11) -1.5(6)
C(9) C(10) C(11) C(12) -1.0(6)
C(9) C(10) C(11) C(14) 175.4(4)
C(10) C(11) C(12) C(13) 2.5(6)
C(10) C(11) C(14) N(3) -110.8(4)
C(12) C(11) C(14) N(3) 65.5(5)
C(14) C(11) C(12) C(13) -173.9(4)
C(11) C(12) C(13) C(8) -1.3(7)
N(3) C(15) C(18) N(6) 0.5(5)
N(3) C(15) C(18) C(17) -179.0(4)
N(4) C(15) C(18) N(6) -179.3(4)
N(4) C(15) C(18) C(17) 1.1(8)
N(5) C(17) C(18) N(6) 178.9(5)
N(5) C(17) C(18) C(15) -1.7(7)
N(7) C(17) C(18) N(6) -2.9(9)
N(7) C(17) C(18) C(15) 176.6(4)
N(8) C(20) C(27) C(28) -31.1(7)
N(8) C(20) C(27) C(32) 145.9(4)
N(9) C(20) C(27) C(28) 152.6(4)
N(9) C(20) C(27) C(32) -30.4(7)
N(8) C(21) C(22) N(9) 2.2(5)
N(8) C(21) C(22) C(25) 120.3(5)
N(8) C(21) C(22) C(26) -111.7(5)
C(23) C(21) C(22) N(9) -112.4(7)
C(23) C(21) C(22) C(25) 5.7(9)
C(23) C(21) C(22) C(26) 133.7(7)
C(24) C(21) C(22) N(9) 117.4(6)
C(24) C(21) C(22) C(25) -124.5(6)
C(24) C(21) C(22) C(26) 3.5(7)
C(20) C(27) C(28) C(29) 177.5(4)
C(20) C(27) C(32) C(31) -175.7(4)
C(28) C(27) C(32) C(31) 1.3(6)
C(32) C(27) C(28) C(29) 0.5(6)
C(27) C(28) C(29) C(30) -1.8(7)
C(28) C(29) C(30) C(31) 1.1(7)
C(28) C(29) C(30) C(33) -175.9(4)
C(29) C(30) C(31) C(32) 0.8(7)
C(29) C(30) C(33) N(10) -48.9(5)
C(31) C(30) C(33) N(10) 134.2(4)
C(33) C(30) C(31) C(32) 177.8(4)
C(30) C(31) C(32) C(27) -2.0(7)
N(10) C(34) C(35) C(36) -0.8(8)
N(10) C(34) C(35) C(38) -177.7(5)
C(34) C(35) C(36) O(5) -179.8(5)
C(34) C(35) C(36) N(11) 2.0(7)
C(38) C(35) C(36) O(5) -2.7(8)
C(38) C(35) C(36) N(11) 179.0(5)
